data_7008945
loop_
_publ_author_name
'Chia, Li Mei Lindy'
'Radojevic, Sanja'
'Scowen, Ian J.'
'McPartlin, Mary'
'Halcrow, Malcolm A.'

_publ_section_title
;
 Steric control of the reactivity of moderately hindered
 tris(pyrazolyl)borates with copper(II) salts&#x200A;&#x2020;
;
_journal_issue 2
_journal_name_full 'Journal of the Chemical Society, Dalton Transactions'
_journal_page_first 133
_journal_paper_doi 10.1039/a907258f
_journal_year 2000
_chemical_formula_moiety '[C45 H68 B Cu N10][B F4][C H Cl3]'
_chemical_formula_sum 'C46 H69 B2 Cl3 Cu F4 N10'
_chemical_formula_weight 1029.62
_chemical_name_systematic
; 
Bis-[5-cyclohexylpyrazole][hydrido-tris-{3-cyclohexylpyrazol-1-yl}borato] 
copper(II) tetrafluoroborate chloroform solvate
;
_space_group_IT_number 11
_symmetry_cell_setting monoclinic
_symmetry_space_group_name_Hall '-P 2yb'
_symmetry_space_group_name_H-M 'P 1 21/m 1'
_atom_sites_solution_hydrogens geom
_atom_sites_solution_primary direct
_atom_sites_solution_secondary difmap
_audit_creation_method SHELXL
_cell_angle_alpha 90.00
_cell_angle_beta 93.666(10)
_cell_angle_gamma 90.00
_cell_formula_units_Z 2
_cell_length_a 11.514(2)
_cell_length_b 18.291(3)
_cell_length_c 12.439(2)
_cell_measurement_reflns_used 50
_cell_measurement_temperature 223(2)
_cell_measurement_theta_max 10.94
_cell_measurement_theta_min 2.72
_cell_volume 2614.3(8)
_computing_cell_refinement 'Siemens XSCANS'
_computing_data_collection 'Siemens XSCANS'
_computing_data_reduction 'Siemens SHELXTL'
_computing_molecular_graphics 'Siemens SHELXTL'
_computing_publication_material 'Siemens SHELXTL'
_computing_structure_refinement 'SHELXL-93 (Sheldrick, 1993)'
_computing_structure_solution 'SHELXS-86 (Sheldrick, 1990)'
_diffrn_ambient_temperature 223(2)
_diffrn_measurement_device 'Siemens P4'
_diffrn_measurement_method 'theta/2 theta'
_diffrn_radiation_monochromator graphite
_diffrn_radiation_source 'fine-focus sealed tube'
_diffrn_radiation_type MoK\a
_diffrn_radiation_wavelength 0.71073
_diffrn_reflns_av_R_equivalents 0.0572
_diffrn_reflns_av_sigmaI/netI 0.1174
_diffrn_reflns_limit_h_max 1
_diffrn_reflns_limit_h_min -13
_diffrn_reflns_limit_k_max 21
_diffrn_reflns_limit_k_min -1
_diffrn_reflns_limit_l_max 14
_diffrn_reflns_limit_l_min -14
_diffrn_reflns_number 3749
_diffrn_reflns_theta_max 21.00
_diffrn_reflns_theta_min 1.77
_diffrn_standards_decay_% 1
_diffrn_standards_interval_count 97
_diffrn_standards_number 3
_exptl_absorpt_coefficient_mu 0.627
_exptl_absorpt_correction_T_max 0.95510
_exptl_absorpt_correction_T_min 0.21284
_exptl_absorpt_correction_type empirical
_exptl_crystal_colour blue
_exptl_crystal_density_diffrn 1.308
_exptl_crystal_description block
_exptl_crystal_F_000 1082
_exptl_crystal_size_max 0.38
_exptl_crystal_size_mid 0.35
_exptl_crystal_size_min 0.33
_refine_diff_density_max 0.564
_refine_diff_density_min -0.520
_refine_diff_density_rms 0.076
_refine_ls_extinction_method none
_refine_ls_goodness_of_fit_all 1.016
_refine_ls_goodness_of_fit_obs 1.110
_refine_ls_matrix_type full
_refine_ls_number_parameters 319
_refine_ls_number_reflns 2582
_refine_ls_number_restraints 33
_refine_ls_restrained_S_all 1.109
_refine_ls_restrained_S_obs 1.097
_refine_ls_R_factor_all 0.1456
_refine_ls_R_factor_obs 0.0721
_refine_ls_shift/esd_max 0.368
_refine_ls_shift/esd_mean 0.025
_refine_ls_structure_factor_coef Fsqd
_refine_ls_weighting_details 'w=1/[\s^2^(Fo^2^)+(0.1020P)^2^+0.0000P] where P=(Fo^2^+2Fc^2^)/3'
_refine_ls_weighting_scheme calc
_refine_ls_wR_factor_all 0.2541
_refine_ls_wR_factor_obs 0.1676
_reflns_number_observed 1418
_reflns_number_total 2930
_reflns_observed_criterion >2sigma(I)
_cod_data_source_file a907258f.txt
_cod_data_source_block sn331/lc65
_cod_depositor_comments
;
The following automatic conversions were performed:
'_symmetry_cell_setting' value 'Monoclinic' changed to 'monoclinic'
according to '/home/saulius/struct/CIF-dictionaries/cif_core.dic'
dictionary named 'cif_core.dic' version 2.4.1 from 2010-06-29.

Automatic conversion script
Id: cif_fix_enum 1527 2010-12-29 10:47:43Z saulius 

The following automatic conversions were performed:

'_refine_ls_weighting_scheme' value 'calc
w=1/[\s^2^(Fo^2^)+(0.1020P)^2^+0.0000P] where P=(Fo^2^+2Fc^2^)/3' was
changed to 'calc'. New tag '_refine_ls_weighting_details' was
created. The value of the new tag was set to
'w=1/[\s^2^(Fo^2^)+(0.1020P)^2^+0.0000P] where P=(Fo^2^+2Fc^2^)/3'.

Automatic conversion script
Id: cif_fix_values 3143 2015-03-26 13:38:13Z robertas 
;
_cod_original_sg_symbol_H-M P2(1)/m
_cod_database_code 7008945

loop_
_symmetry_equiv_pos_as_xyz
'x, y, z'
'-x, y+1/2, -z'
'-x, -y, -z'
'x, -y-1/2, z'

loop_
_atom_site_aniso_label
_atom_site_aniso_U_11
_atom_site_aniso_U_22
_atom_site_aniso_U_33
_atom_site_aniso_U_23
_atom_site_aniso_U_13
_atom_site_aniso_U_12
Cu 0.0466(11) 0.0503(11) 0.0520(11) 0.000 0.0051(9) 0.000
N1 0.030(7) 0.060(7) 0.051(7) 0.000 -0.005(6) 0.000
N11 0.043(7) 0.051(7) 0.036(7) 0.000 0.014(6) 0.000
N2 0.036(4) 0.050(5) 0.041(5) -0.001(4) -0.002(4) 0.004(4)
N21 0.045(5) 0.058(5) 0.043(5) 0.005(4) 0.006(4) -0.002(4)
N3 0.045(5) 0.045(5) 0.042(5) 0.009(4) 0.007(4) 0.007(4)
N31 0.047(5) 0.062(6) 0.036(5) 0.012(4) 0.001(4) 0.009(5)
C11 0.102(15) 0.079(12) 0.037(9) 0.000 -0.039(10) 0.000
C12 0.030(9) 0.107(13) 0.055(11) 0.000 -0.014(8) 0.000
C13 0.067(12) 0.047(9) 0.057(11) 0.000 -0.002(9) 0.000
C14 0.044(8) 0.055(9) 0.044(8) 0.000 -0.006(7) 0.000
C15 0.049(7) 0.060(6) 0.094(8) -0.010(6) -0.015(6) -0.013(6)
C16 0.043(7) 0.062(7) 0.141(11) -0.001(8) 0.011(7) -0.013(6)
C17 0.048(10) 0.056(10) 0.159(18) 0.000 0.001(11) 0.000
C21 0.051(6) 0.065(7) 0.048(7) 0.020(6) 0.008(5) -0.001(6)
C22 0.051(7) 0.057(7) 0.056(7) 0.003(6) -0.009(6) -0.011(5)
C23 0.034(5) 0.058(7) 0.043(6) 0.006(5) 0.004(5) 0.007(5)
C24 0.053(6) 0.053(6) 0.050(6) 0.011(5) -0.004(5) 0.000(5)
C25 0.067(8) 0.071(8) 0.064(8) 0.007(6) -0.012(6) 0.008(6)
C26 0.092(10) 0.068(8) 0.065(8) -0.005(6) -0.007(7) 0.004(7)
C27 0.087(10) 0.088(9) 0.065(8) -0.022(7) 0.004(7) -0.033(8)
C28 0.078(9) 0.102(10) 0.052(7) -0.011(7) -0.021(6) -0.015(8)
C29 0.057(7) 0.070(8) 0.079(8) 0.015(6) -0.015(6) -0.001(6)
C31 0.050(6) 0.061(7) 0.044(6) 0.007(6) -0.007(5) 0.003(5)
C32 0.046(6) 0.059(7) 0.066(8) -0.007(6) 0.002(6) 0.012(6)
C33 0.045(6) 0.060(7) 0.043(7) -0.007(6) 0.002(5) 0.008(5)
C34 0.038(6) 0.060(7) 0.060(7) 0.006(6) -0.002(5) 0.017(5)
C35 0.078(8) 0.075(8) 0.083(8) -0.002(7) 0.038(7) -0.008(7)
C36 0.094(10) 0.085(9) 0.071(8) -0.006(7) 0.026(7) 0.004(8)
C37 0.075(8) 0.089(9) 0.058(7) -0.012(7) 0.018(6) 0.036(7)
C38 0.096(9) 0.053(7) 0.070(8) -0.010(6) 0.018(7) 0.005(7)
C39 0.076(8) 0.066(8) 0.053(7) -0.003(6) 0.013(6) 0.009(6)
B1 0.054(12) 0.060(11) 0.064(12) 0.000 0.017(10) 0.000
Cl2 0.179(6) 0.083(3) 0.127(5) 0.000 0.074(4) 0.000
Cl1 0.137(3) 0.104(3) 0.111(3) -0.040(2) 0.031(2) -0.021(3)
C1 0.098(13) 0.062(10) 0.066(11) 0.000 -0.019(10) 0.000
B2 0.078(14) 0.055(12) 0.059(13) 0.000 -0.020(12) 0.000
F1 0.102(8) 0.109(8) 0.069(7) 0.000 0.002(6) 0.000
F2 0.104(10) 0.380(25) 0.090(9) 0.000 -0.054(8) 0.000

loop_
_atom_site_label
_atom_site_type_symbol
_atom_site_fract_x
_atom_site_fract_y
_atom_site_fract_z
_atom_site_U_iso_or_equiv
_atom_site_thermal_displace_type
_atom_site_occupancy
_atom_site_calc_flag
_atom_site_refinement_flags
_atom_site_disorder_group
Cu Cu 0.14181(15) 0.2500 0.02789(14) 0.0495(6) Uani 1 d S .
N1 N 0.0348(9) 0.2500 -0.1309(9) 0.047(3) Uani 1 d S .
N11 N 0.0984(9) 0.2500 -0.2184(8) 0.043(3) Uani 1 d S .
N2 N 0.2511(6) 0.3242(4) -0.0286(6) 0.043(2) Uani 1 d . .
N21 N 0.2745(6) 0.3186(4) -0.1341(6) 0.048(2) Uani 1 d . .
N3 N 0.0484(6) 0.3318(4) 0.0897(6) 0.044(2) Uani 1 d . .
N31 N 0.0257(6) 0.3508(4) 0.1914(6) 0.048(2) Uani 1 d . .
H31A H 0.0487(6) 0.3252(4) 0.2478(6) 0.058 Uiso 1 calc R .
C11 C 0.0294(16) 0.2500 -0.3097(12) 0.074(5) Uani 1 d S .
H11 H 0.0540(16) 0.2500 -0.3803(12) 0.089 Uiso 1 calc SR .
C12 C -0.0849(13) 0.2500 -0.2804(12) 0.065(5) Uani 1 d S .
H12 H -0.1532(13) 0.2500 -0.3261(12) 0.078 Uiso 1 calc SR .
C13 C -0.0757(13) 0.2500 -0.1683(12) 0.057(4) Uani 1 d SD .
C14 C -0.1752(11) 0.2500 -0.0962(11) 0.048(4) Uani 1 d SD .
H14 H -0.1422(11) 0.2500 -0.0207(11) 0.058 Uiso 1 calc SR .
C15 C -0.2522(8) 0.1824(6) -0.1119(9) 0.068(3) Uani 1 d D .
H15A H -0.2878(8) 0.1819(6) -0.1856(9) 0.082 Uiso 1 calc R .
H15B H -0.2044(8) 0.1383(6) -0.1019(9) 0.082 Uiso 1 calc R .
C16 C -0.3476(8) 0.1816(6) -0.0324(10) 0.082(4) Uani 1 d D .
H16A H -0.3122(8) 0.1795(6) 0.0413(10) 0.098 Uiso 1 calc R .
H16B H -0.3960(8) 0.1380(6) -0.0445(10) 0.098 Uiso 1 calc R .
C17 C -0.4235(13) 0.2500 -0.0456(17) 0.088(6) Uani 1 d SD .
H17A H -0.4646(13) 0.2500 -0.1171(17) 0.106 Uiso 1 calc SR .
H17B H -0.4817(13) 0.2500 0.0085(17) 0.106 Uiso 1 calc SR .
C21 C 0.3453(8) 0.3727(6) -0.1610(8) 0.054(3) Uani 1 d . .
H21 H 0.3747(8) 0.3801(6) -0.2289(8) 0.065 Uiso 1 calc R .
C22 C 0.3669(8) 0.4153(6) -0.0711(8) 0.055(3) Uani 1 d . .
H22 H 0.4117(8) 0.4583(6) -0.0670(8) 0.066 Uiso 1 calc R .
C23 C 0.3108(8) 0.3836(5) 0.0125(7) 0.045(2) Uani 1 d D .
C24 C 0.3151(8) 0.4024(5) 0.1285(7) 0.052(3) Uani 1 d D .
H24 H 0.2612(8) 0.3694(5) 0.1639(7) 0.063 Uiso 1 calc R .
C25 C 0.2771(10) 0.4804(6) 0.1477(8) 0.068(3) Uani 1 d D .
H25A H 0.1963(10) 0.4865(6) 0.1193(8) 0.082 Uiso 1 calc R .
H25B H 0.3256(10) 0.5137(6) 0.1083(8) 0.082 Uiso 1 calc R .
C26 C 0.2864(10) 0.5008(6) 0.2678(8) 0.075(3) Uani 1 d D .
H26A H 0.2643(10) 0.5521(6) 0.2763(8) 0.091 Uiso 1 calc R .
H26B H 0.2329(10) 0.4705(6) 0.3068(8) 0.091 Uiso 1 calc R .
C27 C 0.4109(10) 0.4891(6) 0.3147(9) 0.080(4) Uani 1 d D .
H27A H 0.4637(10) 0.5219(6) 0.2789(9) 0.096 Uiso 1 calc R .
H27B H 0.4157(10) 0.5009(6) 0.3917(9) 0.096 Uiso 1 calc R .
C28 C 0.4477(10) 0.4106(7) 0.2991(8) 0.078(4) Uani 1 d D .
H28A H 0.5284(10) 0.4042(7) 0.3276(8) 0.094 Uiso 1 calc R .
H28B H 0.3984(10) 0.3782(7) 0.3392(8) 0.094 Uiso 1 calc R .
C29 C 0.4376(8) 0.3901(6) 0.1804(8) 0.070(3) Uani 1 d D .
H29A H 0.4584(8) 0.3385(6) 0.1729(8) 0.083 Uiso 1 calc R .
H29B H 0.4931(8) 0.4192(6) 0.1420(8) 0.083 Uiso 1 calc R .
C31 C -0.0032(8) 0.3832(5) 0.0295(8) 0.052(3) Uani 1 d . .
H31 H -0.0036(8) 0.3853(5) -0.0460(8) 0.062 Uiso 1 calc R .
C32 C -0.0570(8) 0.4338(6) 0.0931(9) 0.057(3) Uani 1 d . .
H32 H -0.1001(8) 0.4748(6) 0.0685(9) 0.069 Uiso 1 calc R .
C33 C -0.0360(8) 0.4132(6) 0.1968(8) 0.049(3) Uani 1 d D .
C34 C -0.0716(8) 0.4452(5) 0.2986(8) 0.053(3) Uani 1 d D .
H34 H -0.0061(8) 0.4385(5) 0.3533(8) 0.063 Uiso 1 calc R .
C35 C -0.1755(9) 0.4073(6) 0.3395(8) 0.077(4) Uani 1 d D .
H35A H -0.1561(9) 0.3558(6) 0.3535(8) 0.093 Uiso 1 calc R .
H35B H -0.2396(9) 0.4088(6) 0.2838(8) 0.093 Uiso 1 calc R .
C36 C -0.2157(11) 0.4422(6) 0.4431(9) 0.083(4) Uani 1 d D .
H36A H -0.2868(11) 0.4178(6) 0.4635(9) 0.099 Uiso 1 calc R .
H36B H -0.1556(11) 0.4350(6) 0.5016(9) 0.099 Uiso 1 calc R .
C37 C -0.2390(10) 0.5231(6) 0.4285(9) 0.073(4) Uani 1 d D .
H37A H -0.3051(10) 0.5303(6) 0.3759(9) 0.088 Uiso 1 calc R .
H37B H -0.2590(10) 0.5444(6) 0.4971(9) 0.088 Uiso 1 calc R .
C38 C -0.1334(10) 0.5608(6) 0.3900(8) 0.073(3) Uani 1 d D .
H38A H -0.0703(10) 0.5580(6) 0.4465(8) 0.087 Uiso 1 calc R .
H38B H -0.1516(10) 0.6125(6) 0.3774(8) 0.087 Uiso 1 calc R .
C39 C -0.0913(10) 0.5272(5) 0.2853(8) 0.065(3) Uani 1 d D .
H39A H -0.1496(10) 0.5360(5) 0.2258(8) 0.078 Uiso 1 calc R .
H39B H -0.0186(10) 0.5507(5) 0.2675(8) 0.078 Uiso 1 calc R .
B1 B 0.2330(15) 0.2500 -0.2007(15) 0.059(5) Uani 1 d S .
H1 H 0.2685(15) 0.2500 -0.2711(15) 0.071 Uiso 1 calc SR .
Cl2 Cl 0.6310(6) 0.2500 0.4250(5) 0.127(2) Uani 1 d S .
Cl1 Cl 0.5350(4) 0.3284(2) 0.5957(3) 0.1166(14) Uani 1 d . .
C1 C 0.5256(15) 0.2500 0.5176(12) 0.076(5) Uani 1 d S .
H1A H 0.4487(15) 0.2500 0.4772(12) 0.091 Uiso 1 calc SR .
B2 B 0.1855(18) 0.2500 0.3868(16) 0.065(5) Uani 1 d S .
F1 F 0.2122(9) 0.2500 0.2862(8) 0.093(3) Uani 1 d S .
F2 F 0.2632(11) 0.2500 0.4652(10) 0.194(8) Uani 1 d S .
F3A F 0.1476(15) 0.3217(9) 0.4087(12) 0.112(5) Uiso 0.50 d P .
F3B F 0.0812(14) 0.2896(8) 0.4006(11) 0.106(5) Uiso 0.50 d P .

loop_
_atom_type_symbol
_atom_type_description
_atom_type_scat_dispersion_real
_atom_type_scat_dispersion_imag
_atom_type_scat_source
C C 0.0033 0.0016 'International Tables Vol C Tables 4.2.6.8 and 6.1.1.4'
H H 0.0000 0.0000 'International Tables Vol C Tables 4.2.6.8 and 6.1.1.4'
B B 0.0013 0.0007 'International Tables Vol C Tables 4.2.6.8 and 6.1.1.4'
N N 0.0061 0.0033 'International Tables Vol C Tables 4.2.6.8 and 6.1.1.4'
F F 0.0171 0.0103 'International Tables Vol C Tables 4.2.6.8 and 6.1.1.4'
Cu Cu 0.3201 1.2651 'International Tables Vol C Tables 4.2.6.8 and 6.1.1.4'
Cl Cl 0.1484 0.1585 'International Tables Vol C Tables 4.2.6.8 and 6.1.1.4'

loop_
_geom_angle_atom_site_label_1
_geom_angle_atom_site_label_2
_geom_angle_atom_site_label_3
_geom_angle
_geom_angle_site_symmetry_1
_geom_angle_site_symmetry_3
_geom_angle_publ_flag
N2 Cu N2 85.0(4) . 4_565 ?
N2 Cu N3 89.6(3) . . ?
N2 Cu N3 173.3(3) . 4_565 ?
N3 Cu N3 95.4(4) . 4_565 ?
N2 Cu N1 90.8(3) . . ?
N3 Cu N1 93.4(3) . . ?
C13 N1 N11 106.0(11) . . ?
C13 N1 Cu 139.8(9) . . ?
N11 N1 Cu 114.3(8) . . ?
C11 N11 N1 111.0(12) . . ?
C11 N11 B1 130.7(13) . . ?
N1 N11 B1 118.3(11) . . ?
N21 N2 C23 107.2(7) . . ?
N21 N2 Cu 117.0(6) . . ?
C23 N2 Cu 135.9(6) . . ?
C21 N21 N2 110.3(8) . . ?
C21 N21 B1 129.2(9) . . ?
N2 N21 B1 120.0(9) . . ?
C31 N3 N31 103.9(7) . . ?
C31 N3 Cu 122.9(6) . . ?
N31 N3 Cu 133.2(6) . . ?
C33 N31 N3 113.5(7) . . ?
N11 C11 C12 107.4(14) . . ?
C11 C12 C13 104.5(13) . . ?
N1 C13 C12 111.2(12) . . ?
N1 C13 C14 122.9(13) . . ?
C12 C13 C14 125.9(14) . . ?
C13 C14 C15 112.5(7) . . ?
C15 C14 C15 108.1(11) 4_565 . ?
C16 C15 C14 111.2(9) . . ?
C15 C16 C17 110.7(11) . . ?
C16 C17 C16 109.8(12) 4_565 . ?
N21 C21 C22 107.3(8) . . ?
C21 C22 C23 107.7(9) . . ?
N2 C23 C22 107.4(8) . . ?
N2 C23 C24 122.2(8) . . ?
C22 C23 C24 130.2(9) . . ?
C23 C24 C25 112.4(8) . . ?
C23 C24 C29 110.5(8) . . ?
C25 C24 C29 109.9(9) . . ?
C24 C25 C26 112.3(8) . . ?
C27 C26 C25 110.0(9) . . ?
C28 C27 C26 110.3(10) . . ?
C29 C28 C27 110.7(10) . . ?
C28 C29 C24 112.6(9) . . ?
N3 C31 C32 110.7(8) . . ?
C33 C32 C31 107.4(9) . . ?
N31 C33 C32 104.5(8) . . ?
N31 C33 C34 123.7(9) . . ?
C32 C33 C34 131.8(10) . . ?
C33 C34 C35 112.2(8) . . ?
C33 C34 C39 110.2(8) . . ?
C35 C34 C39 112.1(8) . . ?
C34 C35 C36 112.4(9) . . ?
C37 C36 C35 111.5(9) . . ?
C38 C37 C36 110.3(9) . . ?
C37 C38 C39 112.9(9) . . ?
C34 C39 C38 110.6(8) . . ?
N11 B1 N21 110.2(8) . . ?
N21 B1 N21 106.9(12) . 4_565 ?
Cl1 C1 Cl1 111.8(9) . 4_565 ?
Cl1 C1 Cl2 110.7(7) . . ?
F2 B2 F1 122.2(19) . . ?
F2 B2 F3A 93.6(11) . . ?
F1 B2 F3A 106.2(11) . . ?
F2 B2 F3B 117.5(15) . . ?
F1 B2 F3B 111.6(14) . . ?
F3A B2 F3B 100.1(17) 4_565 . ?

loop_
_geom_bond_atom_site_label_1
_geom_bond_atom_site_label_2
_geom_bond_distance
_geom_bond_site_symmetry_2
_geom_bond_publ_flag
Cu N2 2.008(7) . ?
Cu N3 2.022(7) . ?
Cu N1 2.260(11) . ?
N1 C13 1.33(2) . ?
N1 N11 1.350(13) . ?
N11 C11 1.34(2) . ?
N11 B1 1.55(2) . ?
N2 N21 1.360(9) . ?
N2 C23 1.367(11) . ?
N21 C21 1.338(11) . ?
N21 B1 1.562(13) . ?
N3 C31 1.320(11) . ?
N3 N31 1.354(9) . ?
N31 C33 1.349(11) . ?
C11 C12 1.39(2) . ?
C12 C13 1.39(2) . ?
C13 C14 1.50(2) . ?
C14 C15 1.527(11) . ?
C15 C16 1.524(12) . ?
C16 C17 1.528(12) . ?
C21 C22 1.372(12) . ?
C22 C23 1.387(12) . ?
C23 C24 1.480(11) . ?
C24 C25 1.515(12) . ?
C24 C29 1.531(11) . ?
C25 C26 1.537(12) . ?
C26 C27 1.528(12) . ?
C27 C28 1.514(13) . ?
C28 C29 1.520(12) . ?
C31 C32 1.389(12) . ?
C32 C33 1.351(12) . ?
C33 C34 1.476(12) . ?
C34 C35 1.500(11) . ?
C34 C39 1.523(12) . ?
C35 C36 1.535(12) . ?
C36 C37 1.513(13) . ?
C37 C38 1.502(12) . ?
C38 C39 1.545(11) . ?
Cl2 C1 1.73(2) . ?
Cl1 C1 1.732(9) . ?
B2 F2 1.28(2) . ?
B2 F1 1.31(2) . ?
B2 F3A 1.41(2) . ?
B2 F3B 1.42(2) . ?
